data_7101086
loop_
_publ_author_name
'Jonathan L. Sessler'
'Vince Lynch'
'G. Dan Pantos'
'M. Salome Rodriguez-Morgade'
'Tomas Torres'

_publ_section_title
;
2-Amino-3,4-diethylpyrrole: a new building block for
coiled structures
;
_journal_name_full 'Chemical Communications'
_journal_paper_doi 10.1039/b602956f
_journal_year 2006
_chemical_formula_sum 'C49 H43 N11 O6'
_chemical_formula_weight 881.94
_space_group_IT_number 2
_symmetry_cell_setting triclinic
_symmetry_space_group_name_Hall '-P 1'
_symmetry_space_group_name_H-M 'P -1'
_cell_angle_alpha 65.588(2)
_cell_angle_beta 69.964(2)
_cell_angle_gamma 67.954(2)
_cell_formula_units_Z 2
_cell_length_a 12.7239(4)
_cell_length_b 13.6559(5)
_cell_length_c 15.0447(7)
_cell_measurement_temperature 153(2)
_cell_volume 2151.24(14)
_diffrn_ambient_temperature 153(2)
_exptl_crystal_density_diffrn 1.362
_cod_depositor_comments
;
The following automatic conversions were performed:
'_symmetry_cell_setting' value 'Triclinic' changed to 'triclinic'
according to '/home/saulius/struct/CIF-dictionaries/cif_core.dic'
dictionary named 'cif_core.dic' version 2.4.1 from 2010-06-29.

Automatic conversion script
Id: cif_fix_enum 1527 2010-12-29 10:47:43Z saulius 
;
_cod_database_code 7101086

loop_
_symmetry_equiv_pos_as_xyz
'x, y, z'
'-x, -y, -z'

loop_
_atom_site_label
_atom_site_type_symbol
_atom_site_fract_x
_atom_site_fract_y
_atom_site_fract_z
_atom_site_U_iso_or_equiv
_atom_site_adp_type
_atom_site_occupancy
_atom_site_symmetry_multiplicity
_atom_site_calc_flag
_atom_site_refinement_flags
_atom_site_disorder_assembly
_atom_site_disorder_group
C1 C -0.1042(3) 0.5851(3) 0.3158(3) 0.0510(10) Uani 1 1 d . . .
H1A H -0.1170 0.6342 0.3515 0.076 Uiso 1 1 d R . .
H1B H -0.0963 0.6263 0.2455 0.076 Uiso 1 1 d R . .
H1C H -0.1689 0.5541 0.3394 0.076 Uiso 1 1 d R . .
O2 O 0.00034(19) 0.49375(19) 0.33313(18) 0.0459(6) Uani 1 1 d . . .
C3 C 0.0296(3) 0.4188(3) 0.2860(3) 0.0390(8) Uani 1 1 d . . .
O4 O -0.0274(2) 0.4206(2) 0.23539(18) 0.0504(7) Uani 1 1 d . . .
C5 C 0.1406(3) 0.3343(3) 0.3041(2) 0.0338(8) Uani 1 1 d . . .
C6 C 0.1957(3) 0.3391(3) 0.3702(3) 0.0358(8) Uani 1 1 d . . .
N7 N 0.2410(3) 0.3406(2) 0.4245(2) 0.0446(8) Uani 1 1 d . . .
C8 C 0.1896(3) 0.2575(3) 0.2552(2) 0.0369(8) Uani 1 1 d . . .
H8 H 0.1451 0.2637 0.2120 0.044 Uiso 1 1 d R . .
C9 C 0.2944(3) 0.1719(3) 0.2567(2) 0.0346(8) Uani 1 1 d . . .
C10 C 0.3410(3) 0.0922(3) 0.2057(2) 0.0383(8) Uani 1 1 d . . .
C11 C 0.4489(3) 0.0267(3) 0.2282(2) 0.0358(8) Uani 1 1 d . . .
C12 C 0.4677(3) 0.0658(3) 0.2929(2) 0.0337(8) Uani 1 1 d . . .
N13 N 0.3740(2) 0.1528(2) 0.30931(19) 0.0325(6) Uani 1 1 d . . .
N14 N 0.5636(2) 0.0221(2) 0.33357(19) 0.0339(6) Uani 1 1 d . . .
C15 C 0.5756(3) 0.0679(2) 0.3890(2) 0.0323(8) Uani 1 1 d . . .
C16 C 0.6753(3) 0.0294(2) 0.4343(2) 0.0318(8) Uani 1 1 d . . .
C17 C 0.7749(3) -0.0584(3) 0.4320(2) 0.0383(8) Uani 1 1 d . . .
H17 H 0.7863 -0.1083 0.3975 0.046 Uiso 1 1 d R . .
C18 C 0.8576(3) -0.0711(3) 0.4802(2) 0.0410(9) Uani 1 1 d . . .
H18 H 0.9286 -0.1302 0.4787 0.049 Uiso 1 1 d R . .
C19 C 0.8380(3) 0.0014(3) 0.5304(2) 0.0389(8) Uani 1 1 d . . .
H19 H 0.8959 -0.0095 0.5636 0.047 Uiso 1 1 d R . .
C20 C 0.7366(3) 0.0888(3) 0.5359(2) 0.0359(8) Uani 1 1 d . . .
H20 H 0.7229 0.1390 0.5707 0.043 Uiso 1 1 d R . .
C21 C 0.6548(3) 0.1021(2) 0.4865(2) 0.0304(7) Uani 1 1 d . . .
C22 C 0.5403(3) 0.1830(2) 0.4689(2) 0.0289(7) Uani 1 1 d . . .
N23 N 0.4974(2) 0.1623(2) 0.41278(18) 0.0305(6) Uani 1 1 d . . .
N24 N 0.4769(2) 0.2763(2) 0.4965(2) 0.0322(7) Uani 1 1 d . . .
C25 C 0.4887(3) 0.3151(2) 0.5620(2) 0.0301(7) Uani 1 1 d . . .
O26 O 0.55970(19) 0.26626(17) 0.61452(16) 0.0365(6) Uani 1 1 d . . .
C27 C 0.4046(3) 0.4260(2) 0.5652(2) 0.0279(7) Uani 1 1 d . . .
C28 C 0.3948(3) 0.4660(3) 0.6399(2) 0.0312(7) Uani 1 1 d . . .
H28 H 0.4403 0.4231 0.6898 0.037 Uiso 1 1 d R . .
C29 C 0.3170(3) 0.5687(3) 0.6412(2) 0.0336(8) Uani 1 1 d . . .
H29 H 0.3081 0.5987 0.6918 0.040 Uiso 1 1 d R . .
C30 C 0.2526(3) 0.6281(3) 0.5685(2) 0.0329(8) Uani 1 1 d . . .
H30 H 0.1976 0.6993 0.5676 0.039 Uiso 1 1 d R . .
C31 C 0.2700(3) 0.5831(2) 0.4956(2) 0.0297(7) Uani 1 1 d . . .
N32 N 0.3441(2) 0.4836(2) 0.49267(18) 0.0270(6) Uani 1 1 d . . .
C33 C 0.2043(3) 0.6506(3) 0.4129(2) 0.0335(8) Uani 1 1 d . . .
O34 O 0.1339(2) 0.7394(2) 0.41373(18) 0.0554(7) Uani 1 1 d . . .
N35 N 0.2329(2) 0.6029(2) 0.34078(19) 0.0304(6) Uani 1 1 d . . .
C36 C 0.1902(3) 0.6375(2) 0.2570(2) 0.0289(7) Uani 1 1 d . . .
C37 C 0.0978(3) 0.7382(2) 0.2178(2) 0.0293(7) Uani 1 1 d . . .
C38 C 0.0240(3) 0.8303(3) 0.2457(2) 0.0362(8) Uani 1 1 d . . .
H38 H 0.0264 0.8387 0.3052 0.043 Uiso 1 1 d R . .
C39 C -0.0526(3) 0.9090(3) 0.1852(3) 0.0401(8) Uani 1 1 d . . .
H39 H -0.1050 0.9731 0.2035 0.048 Uiso 1 1 d R . .
C40 C -0.0556(3) 0.8959(3) 0.0996(2) 0.0377(8) Uani 1 1 d . . .
H40 H -0.1088 0.9516 0.0590 0.045 Uiso 1 1 d R . .
C41 C 0.0169(3) 0.8043(3) 0.0711(2) 0.0344(8) Uani 1 1 d . . .
H41 H 0.0158 0.7954 0.0114 0.041 Uiso 1 1 d R . .
C42 C 0.0923(3) 0.7260(2) 0.1314(2) 0.0289(7) Uani 1 1 d . . .
C43 C 0.1781(3) 0.6209(2) 0.1225(2) 0.0291(7) Uani 1 1 d . . .
N44 N 0.2366(2) 0.5723(2) 0.20118(18) 0.0291(6) Uani 1 1 d . . .
N45 N 0.1942(2) 0.5797(2) 0.05379(19) 0.0307(6) Uani 1 1 d . . .
C46 C 0.2813(3) 0.4845(2) 0.0466(2) 0.0280(7) Uani 1 1 d . . .
C47 C 0.2984(3) 0.4249(2) -0.0163(2) 0.0300(7) Uani 1 1 d . . .
C48 C 0.4014(3) 0.3390(2) -0.0056(2) 0.0286(7) Uani 1 1 d . . .
C49 C 0.4465(3) 0.3475(2) 0.0643(2) 0.0280(7) Uani 1 1 d . . .
N50 N 0.3707(2) 0.4366(2) 0.09472(19) 0.0289(6) Uani 1 1 d . . .
C51 C 0.5527(3) 0.2849(2) 0.0947(2) 0.0284(7) Uani 1 1 d . . .
H51 H 0.5981 0.2248 0.0683 0.034 Uiso 1 1 d R . .
C52 C 0.5995(3) 0.2968(2) 0.1573(2) 0.0287(7) Uani 1 1 d . . .
C53 C 0.5403(3) 0.3735(3) 0.2119(2) 0.0320(8) Uani 1 1 d . . .
N54 N 0.4892(2) 0.4351(2) 0.2567(2) 0.0389(7) Uani 1 1 d . . .
C55 C 0.7183(3) 0.2290(3) 0.1685(2) 0.0309(7) Uani 1 1 d . . .
O56 O 0.77691(18) 0.15711(18) 0.13112(17) 0.0381(6) Uani 1 1 d . . .
O57 O 0.75559(18) 0.25898(17) 0.22539(16) 0.0361(6) Uani 1 1 d . . .
C58 C 0.8745(3) 0.2035(3) 0.2355(3) 0.0433(9) Uani 1 1 d . . .
H58A H 0.8917 0.2304 0.2772 0.065 Uiso 1 1 d R . .
H58B H 0.8853 0.1242 0.2652 0.065 Uiso 1 1 d R . .
H58C H 0.9256 0.2197 0.1705 0.065 Uiso 1 1 d R . .
C59 C 0.2813(3) 0.0806(3) 0.1418(3) 0.0457(9) Uani 1 1 d . . .
H59A H 0.3394 0.0455 0.0954 0.055 Uiso 1 1 d R . .
H59B H 0.2415 0.1535 0.1042 0.055 Uiso 1 1 d R . .
C60 C 0.1957(3) 0.0109(3) 0.2004(3) 0.0548(10) Uani 1 1 d . . .
H60A H 0.1599 0.0049 0.1569 0.082 Uiso 1 1 d R . .
H60B H 0.2357 -0.0625 0.2373 0.082 Uiso 1 1 d R . .
H60C H 0.1370 0.0466 0.2462 0.082 Uiso 1 1 d R . .
C61 C 0.5334(3) -0.0667(3) 0.1919(3) 0.0476(9) Uani 1 1 d . . .
H61A H 0.4938 -0.0901 0.1635 0.057 Uiso 1 1 d R . .
H61B H 0.5579 -0.1286 0.2483 0.057 Uiso 1 1 d R . .
C62 C 0.6384(3) -0.0373(3) 0.1150(3) 0.0539(10) Uani 1 1 d . . .
H62A H 0.6884 -0.1009 0.0949 0.081 Uiso 1 1 d R . .
H62B H 0.6146 0.0235 0.0577 0.081 Uiso 1 1 d R . .
H62C H 0.6794 -0.0153 0.1434 0.081 Uiso 1 1 d R . .
C63 C 0.2158(3) 0.4514(3) -0.0797(2) 0.0349(8) Uani 1 1 d . . .
H63A H 0.2592 0.4359 -0.1409 0.042 Uiso 1 1 d R . .
H63B H 0.1759 0.5297 -0.0965 0.042 Uiso 1 1 d R . .
C64 C 0.1260(3) 0.3842(3) -0.0284(3) 0.0510(10) Uani 1 1 d . . .
H64A H 0.0750 0.4037 -0.0711 0.076 Uiso 1 1 d R . .
H64B H 0.1656 0.3059 -0.0125 0.076 Uiso 1 1 d R . .
H64C H 0.0815 0.4005 0.0323 0.076 Uiso 1 1 d R . .
C65 C 0.4569(3) 0.2551(3) -0.0597(2) 0.0339(8) Uani 1 1 d . . .
H65A H 0.4023 0.2619 -0.0944 0.041 Uiso 1 1 d R . .
H65B H 0.4704 0.1814 -0.0115 0.041 Uiso 1 1 d R . .
C66 C 0.5710(3) 0.2697(3) -0.1353(2) 0.0394(8) Uani 1 1 d . . .
H66A H 0.6005 0.2140 -0.1676 0.059 Uiso 1 1 d R . .
H66B H 0.5577 0.3427 -0.1847 0.059 Uiso 1 1 d R . .
H66C H 0.6265 0.2613 -0.1009 0.059 Uiso 1 1 d R . .
H24 H 0.417(3) 0.321(3) 0.466(2) 0.046(10) Uiso 1 1 d . . .
H35 H 0.286(3) 0.540(3) 0.349(2) 0.038(10) Uiso 1 1 d . . .
H13 H 0.373(3) 0.196(3) 0.348(3) 0.057(11) Uiso 1 1 d . . .
H50 H 0.370(3) 0.460(3) 0.145(3) 0.047(10) Uiso 1 1 d . . .

loop_
_atom_site_aniso_label
_atom_site_aniso_U_11
_atom_site_aniso_U_22
_atom_site_aniso_U_33
_atom_site_aniso_U_23
_atom_site_aniso_U_13
_atom_site_aniso_U_12
C1 0.034(2) 0.043(2) 0.070(3) -0.0159(19) -0.0110(19) -0.0072(18)
O2 0.0390(14) 0.0441(14) 0.0582(16) -0.0209(13) -0.0143(12) -0.0073(12)
C3 0.037(2) 0.042(2) 0.038(2) -0.0098(17) -0.0044(17) -0.0187(17)
O4 0.0465(15) 0.0630(17) 0.0496(16) -0.0181(13) -0.0213(13) -0.0140(13)
C5 0.038(2) 0.0369(19) 0.0323(19) -0.0105(16) -0.0102(16) -0.0150(16)
C6 0.041(2) 0.0301(19) 0.040(2) -0.0152(16) -0.0108(17) -0.0085(16)
N7 0.0520(19) 0.0331(17) 0.055(2) -0.0179(14) -0.0223(17) -0.0047(14)
C8 0.046(2) 0.042(2) 0.0289(18) -0.0053(16) -0.0115(16) -0.0216(18)
C9 0.043(2) 0.0380(19) 0.0311(19) -0.0099(15) -0.0112(16) -0.0192(17)
C10 0.056(2) 0.042(2) 0.0283(18) -0.0127(16) -0.0040(17) -0.0295(18)
C11 0.045(2) 0.0335(19) 0.037(2) -0.0167(16) -0.0007(17) -0.0210(17)
C12 0.042(2) 0.0298(18) 0.0307(18) -0.0122(15) -0.0018(16) -0.0149(16)
N13 0.0402(17) 0.0323(16) 0.0314(16) -0.0130(13) -0.0071(13) -0.0145(13)
N14 0.0417(17) 0.0283(15) 0.0343(16) -0.0115(12) -0.0059(13) -0.0132(13)
C15 0.0363(19) 0.0273(18) 0.0291(18) -0.0085(14) -0.0026(15) -0.0093(15)
C16 0.039(2) 0.0256(17) 0.0275(18) -0.0055(14) -0.0072(15) -0.0083(15)
C17 0.045(2) 0.0302(19) 0.035(2) -0.0112(15) -0.0069(17) -0.0068(17)
C18 0.036(2) 0.036(2) 0.037(2) -0.0073(16) -0.0046(17) -0.0030(16)
C19 0.035(2) 0.039(2) 0.0347(19) -0.0057(16) -0.0120(16) -0.0045(16)
C20 0.040(2) 0.0334(19) 0.0331(19) -0.0061(15) -0.0122(16) -0.0101(16)
C21 0.0359(19) 0.0252(17) 0.0289(18) -0.0080(14) -0.0061(15) -0.0091(15)
C22 0.0339(18) 0.0264(17) 0.0268(17) -0.0072(14) -0.0077(15) -0.0095(15)
N23 0.0362(16) 0.0282(15) 0.0294(15) -0.0124(12) -0.0075(13) -0.0075(12)
N24 0.0369(16) 0.0279(15) 0.0360(16) -0.0144(13) -0.0154(14) -0.0022(13)
C25 0.0321(18) 0.0324(18) 0.0280(18) -0.0085(15) -0.0078(16) -0.0116(15)
O26 0.0400(13) 0.0368(13) 0.0350(13) -0.0128(10) -0.0149(11) -0.0058(11)
C27 0.0286(17) 0.0297(17) 0.0296(18) -0.0106(14) -0.0055(15) -0.0122(14)
C28 0.0338(19) 0.0374(19) 0.0276(18) -0.0120(15) -0.0085(15) -0.0122(16)
C29 0.0399(19) 0.040(2) 0.0297(18) -0.0164(15) -0.0067(16) -0.0157(16)
C30 0.0385(19) 0.0313(18) 0.0350(19) -0.0155(15) -0.0063(16) -0.0127(15)
C31 0.0322(18) 0.0293(18) 0.0301(18) -0.0113(14) -0.0050(15) -0.0108(15)
N32 0.0290(14) 0.0294(15) 0.0264(14) -0.0110(11) -0.0063(12) -0.0098(12)
C33 0.040(2) 0.0313(19) 0.0346(19) -0.0151(15) -0.0101(16) -0.0086(16)
O34 0.0659(18) 0.0446(15) 0.0573(17) -0.0320(13) -0.0331(14) 0.0179(14)
N35 0.0345(16) 0.0271(15) 0.0322(16) -0.0123(13) -0.0150(13) -0.0015(13)
C36 0.0312(18) 0.0278(17) 0.0308(18) -0.0102(15) -0.0087(15) -0.0088(14)
C37 0.0289(17) 0.0249(17) 0.0326(18) -0.0087(14) -0.0062(15) -0.0074(14)
C38 0.038(2) 0.0327(19) 0.039(2) -0.0139(16) -0.0099(17) -0.0075(16)
C39 0.039(2) 0.0289(19) 0.047(2) -0.0136(16) -0.0116(18) -0.0007(16)
C40 0.0332(19) 0.0337(19) 0.040(2) -0.0087(16) -0.0114(16) -0.0038(16)
C41 0.0352(19) 0.0346(19) 0.0313(19) -0.0090(15) -0.0100(16) -0.0068(16)
C42 0.0298(17) 0.0283(17) 0.0284(17) -0.0096(14) -0.0049(15) -0.0089(14)
C43 0.0312(18) 0.0306(18) 0.0288(18) -0.0086(14) -0.0080(15) -0.0120(15)
N44 0.0323(15) 0.0289(14) 0.0288(15) -0.0107(12) -0.0103(12) -0.0067(12)
N45 0.0309(15) 0.0311(15) 0.0305(15) -0.0110(12) -0.0086(12) -0.0064(12)
C46 0.0276(17) 0.0311(18) 0.0273(17) -0.0101(14) -0.0088(15) -0.0070(15)
C47 0.0345(19) 0.0329(18) 0.0244(17) -0.0066(14) -0.0079(15) -0.0133(15)
C48 0.0357(19) 0.0267(17) 0.0268(17) -0.0085(14) -0.0072(15) -0.0123(15)
C49 0.0327(18) 0.0235(17) 0.0298(18) -0.0110(14) -0.0072(15) -0.0071(14)
N50 0.0332(15) 0.0288(15) 0.0290(15) -0.0126(12) -0.0102(13) -0.0066(12)
C51 0.0330(18) 0.0230(16) 0.0318(18) -0.0124(14) -0.0053(15) -0.0082(14)
C52 0.0317(18) 0.0238(17) 0.0321(18) -0.0114(14) -0.0081(15) -0.0057(14)
C53 0.0339(19) 0.0289(18) 0.0350(19) -0.0090(16) -0.0149(16) -0.0057(15)
N54 0.0423(17) 0.0377(17) 0.0435(17) -0.0189(15) -0.0195(15) -0.0027(14)
C55 0.0344(19) 0.0260(18) 0.0334(19) -0.0100(15) -0.0102(16) -0.0067(15)
O56 0.0355(13) 0.0348(13) 0.0468(14) -0.0201(12) -0.0141(11) -0.0005(11)
O57 0.0336(13) 0.0356(13) 0.0455(14) -0.0201(11) -0.0173(11) -0.0011(10)
C58 0.036(2) 0.048(2) 0.052(2) -0.0210(18) -0.0193(18) -0.0033(17)
C59 0.060(2) 0.052(2) 0.039(2) -0.0192(18) -0.0087(19) -0.028(2)
C60 0.055(2) 0.071(3) 0.057(3) -0.026(2) -0.010(2) -0.033(2)
C61 0.058(2) 0.044(2) 0.050(2) -0.0262(18) -0.0005(19) -0.0217(19)
C62 0.050(2) 0.049(2) 0.063(3) -0.026(2) -0.007(2) -0.0095(19)
C63 0.041(2) 0.0366(19) 0.0314(19) -0.0128(15) -0.0131(16) -0.0091(16)
C64 0.053(2) 0.048(2) 0.059(3) -0.0076(19) -0.029(2) -0.0179(19)
C65 0.039(2) 0.0326(18) 0.0354(19) -0.0157(15) -0.0080(16) -0.0106(15)
C66 0.043(2) 0.038(2) 0.042(2) -0.0193(16) -0.0070(17) -0.0121(17)

loop_
_geom_bond_atom_site_label_1
_geom_bond_atom_site_label_2
_geom_bond_distance
_geom_bond_site_symmetry_2
_geom_bond_publ_flag
C1 O2 1.454(4) . ?
C1 H1A 0.9600 . ?
C1 H1B 0.9599 . ?
C1 H1C 0.9600 . ?
O2 C3 1.350(4) . ?
C3 O4 1.207(4) . ?
C3 C5 1.476(4) . ?
C5 C8 1.365(4) . ?
C5 C6 1.432(4) . ?
C6 N7 1.160(4) . ?
C8 C9 1.405(4) . ?
C8 H8 0.9600 . ?
C9 N13 1.379(4) . ?
C9 C10 1.420(4) . ?
C10 C11 1.395(5) . ?
C10 C59 1.498(4) . ?
C11 C12 1.405(4) . ?
C11 C61 1.492(4) . ?
C12 N13 1.368(4) . ?
C12 N14 1.372(4) . ?
N13 H13 0.99(3) . ?
N14 C15 1.303(4) . ?
C15 N23 1.398(4) . ?
C15 C16 1.466(4) . ?
C16 C17 1.380(4) . ?
C16 C21 1.407(4) . ?
C17 C18 1.395(4) . ?
C17 H17 0.9600 . ?
C18 C19 1.386(5) . ?
C18 H18 0.9601 . ?
C19 C20 1.395(4) . ?
C19 H19 0.9601 . ?
C20 C21 1.394(4) . ?
C20 H20 0.9599 . ?
C21 C22 1.493(4) . ?
C22 N23 1.311(4) . ?
C22 N24 1.372(4) . ?
N24 C25 1.367(4) . ?
N24 H24 0.90(3) . ?
C25 O26 1.219(3) . ?
C25 C27 1.499(4) . ?
C27 N32 1.347(3) . ?
C27 C28 1.390(4) . ?
C28 C29 1.384(4) . ?
C28 H28 0.9600 . ?
C29 C30 1.381(4) . ?
C29 H29 0.9600 . ?
C30 C31 1.386(4) . ?
C30 H30 0.9601 . ?
C31 N32 1.341(4) . ?
C31 C33 1.510(4) . ?
C33 O34 1.210(4) . ?
C33 N35 1.368(4) . ?
N35 C36 1.375(4) . ?
N35 H35 0.87(3) . ?
C36 N44 1.317(4) . ?
C36 C37 1.487(4) . ?
C37 C38 1.386(4) . ?
C37 C42 1.403(4) . ?
C38 C39 1.394(4) . ?
C38 H38 0.9600 . ?
C39 C40 1.387(4) . ?
C39 H39 0.9601 . ?
C40 C41 1.380(4) . ?
C40 H40 0.9601 . ?
C41 C42 1.383(4) . ?
C41 H41 0.9600 . ?
C42 C43 1.467(4) . ?
C43 N45 1.294(4) . ?
C43 N44 1.407(4) . ?
N45 C46 1.372(4) . ?
C46 N50 1.364(4) . ?
C46 C47 1.403(4) . ?
C47 C48 1.398(4) . ?
C47 C63 1.504(4) . ?
C48 C49 1.419(4) . ?
C48 C65 1.498(4) . ?
C49 N50 1.377(4) . ?
C49 C51 1.414(4) . ?
N50 H50 0.93(3) . ?
C51 C52 1.361(4) . ?
C51 H51 0.9600 . ?
C52 C53 1.426(4) . ?
C52 C55 1.471(4) . ?
C53 N54 1.158(4) . ?
C55 O56 1.206(3) . ?
C55 O57 1.357(3) . ?
O57 C58 1.445(3) . ?
C58 H58A 0.9600 . ?
C58 H58B 0.9600 . ?
C58 H58C 0.9600 . ?
C59 C60 1.515(5) . ?
C59 H59A 0.9601 . ?
C59 H59B 0.9600 . ?
C60 H60A 0.9600 . ?
C60 H60B 0.9600 . ?
C60 H60C 0.9600 . ?
C61 C62 1.497(5) . ?
C61 H61A 0.9600 . ?
C61 H61B 0.9601 . ?
C62 H62A 0.9600 . ?
C62 H62B 0.9600 . ?
C62 H62C 0.9600 . ?
C63 C64 1.529(4) . ?
C63 H63A 0.9602 . ?
C63 H63B 0.9599 . ?
C64 H64A 0.9600 . ?
C64 H64B 0.9600 . ?
C64 H64C 0.9599 . ?
C65 C66 1.530(4) . ?
C65 H65A 0.9599 . ?
C65 H65B 0.9600 . ?
C66 H66A 0.9600 . ?
C66 H66B 0.9599 . ?
C66 H66C 0.9601 . ?

loop_
_cod_related_entry_id
_cod_related_entry_database
_cod_related_entry_code
1 ChemSpider 30652976
